data_4506683
loop_
_publ_author_name
'Han, Jie'
'Yau, Chung-Wah'
'Chan, Chin Wing'
'Mak, Thomas C. W.'

_publ_section_title
;
 Anionic Host Layers Constructed with Guanidinium--Hydrogen Carbonate
 Dimer 2:1 Rosette-Ribbons and Bridging Carboxylate Connectors
;
_journal_issue 9
_journal_name_full 'Crystal Growth &amp; Design'
_journal_page_first 4457
_journal_paper_doi 10.1021/cg3006184
_journal_volume 12
_journal_year 2012
_chemical_formula_moiety '[(C4H9)4N]6[CN3H6]6(HCO3)6[C14H8O4]3(H2O)6'
_chemical_formula_sum 'C75 H147 N12 O18'
_chemical_formula_weight 1505.05
_chemical_name_systematic
; 
 ? 
;
_space_group_IT_number 2
_symmetry_cell_setting triclinic
_symmetry_space_group_name_Hall '-P 1'
_symmetry_space_group_name_H-M 'P -1'
_atom_sites_solution_hydrogens geom
_atom_sites_solution_primary direct
_atom_sites_solution_secondary difmap
_audit_creation_method SHELXL-97
_cell_angle_alpha 73.7890(10)
_cell_angle_beta 65.3300(10)
_cell_angle_gamma 72.1340(10)
_cell_formula_units_Z 2
_cell_length_a 16.7762(7)
_cell_length_b 17.0105(7)
_cell_length_c 18.3171(8)
_cell_measurement_temperature 296(2)
_cell_volume 4451.5(3)
_computing_structure_refinement 'SHELXL-97 (Sheldrick, 1997)'
_computing_structure_solution 'SHELXS-97 (Sheldrick, 1990)'
_diffrn_ambient_temperature 296(2)
_diffrn_measured_fraction_theta_full 0.997
_diffrn_measured_fraction_theta_max 0.997
_diffrn_radiation_monochromator graphite
_diffrn_radiation_source 'fine-focus sealed tube'
_diffrn_radiation_type MoK\a
_diffrn_radiation_wavelength 0.71073
_diffrn_reflns_av_R_equivalents 0.0989
_diffrn_reflns_av_sigmaI/netI 0.0669
_diffrn_reflns_limit_h_max 20
_diffrn_reflns_limit_h_min -19
_diffrn_reflns_limit_k_max 20
_diffrn_reflns_limit_k_min -20
_diffrn_reflns_limit_l_max 21
_diffrn_reflns_limit_l_min -21
_diffrn_reflns_number 94608
_diffrn_reflns_theta_full 25.10
_diffrn_reflns_theta_max 25.10
_diffrn_reflns_theta_min 1.62
_exptl_absorpt_coefficient_mu 0.080
_exptl_absorpt_correction_T_max 0.9881
_exptl_absorpt_correction_T_min 0.9780
_exptl_absorpt_correction_type multi-scan
_exptl_crystal_colour Colorless
_exptl_crystal_density_diffrn 1.123
_exptl_crystal_density_method 'not measured'
_exptl_crystal_description Prism
_exptl_crystal_F_000 1650
_exptl_crystal_size_max 0.28
_exptl_crystal_size_mid 0.21
_exptl_crystal_size_min 0.15
_refine_diff_density_max 0.589
_refine_diff_density_min -0.331
_refine_diff_density_rms 0.043
_refine_ls_extinction_method none
_refine_ls_goodness_of_fit_ref 0.987
_refine_ls_hydrogen_treatment constr
_refine_ls_matrix_type full
_refine_ls_number_parameters 946
_refine_ls_number_reflns 15796
_refine_ls_number_restraints 82
_refine_ls_restrained_S_all 0.991
_refine_ls_R_factor_all 0.1564
_refine_ls_R_factor_gt 0.0777
_refine_ls_shift/su_max 0.000
_refine_ls_shift/su_mean 0.000
_refine_ls_structure_factor_coef Fsqd
_refine_ls_weighting_details 'calc w=1/[\s^2^(Fo^2^)+(0.1633P)^2^+0.0000P] where P=(Fo^2^+2Fc^2^)/3'
_refine_ls_weighting_scheme calc
_refine_ls_wR_factor_gt 0.2388
_refine_ls_wR_factor_ref 0.2812
_reflns_number_gt 7321
_reflns_number_total 15796
_reflns_threshold_expression >2sigma(I)
_cod_data_source_file cg3006184_si_001.cif
_cod_data_source_block complex1
_cod_depositor_comments
;
The following automatic conversions were performed:

'_symmetry_cell_setting' value 'Triclinic' changed to 'triclinic'
according to /home/saulius/struct/CIF-dictionaries/cif_core.dic
dictionary named 'cif_core.dic' version 2.4.2 from 2011-04-26.

Automatic conversion script
Id: cif_fix_values 1891 2012-01-12 08:04:46Z andrius 
;
_cod_original_sg_symbol_H-M P-1
_cod_database_code 4506683

loop_
_symmetry_equiv_pos_as_xyz
'x, y, z'
'-x, -y, -z'

loop_
_atom_site_label
_atom_site_type_symbol
_atom_site_fract_x
_atom_site_fract_y
_atom_site_fract_z
_atom_site_U_iso_or_equiv
_atom_site_adp_type
_atom_site_occupancy
_atom_site_symmetry_multiplicity
_atom_site_calc_flag
_atom_site_refinement_flags
C1 C 0.9997(2) 0.62604(18) 0.30769(19) 0.0651(8) Uani 1 1 d .
C2 C 0.9602(2) 0.56183(19) 0.3610(2) 0.0714(8) Uani 1 1 d .
H2C H 0.9675 0.5429 0.4111 0.086 Uiso 1 1 calc R
C3 C 0.9098(2) 0.52455(19) 0.3425(2) 0.0734(9) Uani 1 1 d .
H3C H 0.8835 0.4819 0.3805 0.088 Uiso 1 1 calc R
C4 C 0.8982(2) 0.54978(18) 0.26839(19) 0.0646(8) Uani 1 1 d .
C5 C 0.9376(2) 0.6138(2) 0.2145(2) 0.0764(9) Uani 1 1 d .
H5C H 0.9309 0.6325 0.1642 0.092 Uiso 1 1 calc R
C6 C 0.9874(2) 0.6510(2) 0.2342(2) 0.0780(9) Uani 1 1 d .
H6C H 1.0132 0.6941 0.1965 0.094 Uiso 1 1 calc R
C7 C 1.0513(2) 0.66817(19) 0.32879(19) 0.0677(8) Uani 1 1 d .
C8 C 1.0969(2) 0.6254(2) 0.3811(2) 0.0779(9) Uani 1 1 d .
H8C H 1.0956 0.5693 0.4030 0.093 Uiso 1 1 calc R
C9 C 1.1440(2) 0.6638(2) 0.4015(2) 0.0787(9) Uani 1 1 d .
H9C H 1.1737 0.6334 0.4371 0.094 Uiso 1 1 calc R
C10 C 1.1478(2) 0.7472(2) 0.36956(19) 0.0695(8) Uani 1 1 d .
C11 C 1.1030(2) 0.7899(2) 0.3177(2) 0.0777(9) Uani 1 1 d .
H11C H 1.1046 0.8459 0.2953 0.093 Uiso 1 1 calc R
C12 C 1.0552(2) 0.7506(2) 0.2981(2) 0.0790(9) Uani 1 1 d .
H12C H 1.0248 0.7811 0.2631 0.095 Uiso 1 1 calc R
C13 C 0.8437(2) 0.5101(2) 0.2475(2) 0.0728(9) Uani 1 1 d .
C14 C 1.1987(2) 0.7902(2) 0.3925(2) 0.0813(10) Uani 1 1 d .
O1 O 0.82557(19) 0.54387(15) 0.18504(16) 0.1010(8) Uani 1 1 d .
O2 O 0.8223(2) 0.44436(16) 0.29306(16) 0.1062(9) Uani 1 1 d .
O3 O 1.2139(2) 0.85893(16) 0.35158(16) 0.1077(9) Uani 1 1 d .
O4 O 1.2219(2) 0.75362(17) 0.45185(18) 0.1181(10) Uani 1 1 d .
C15 C 0.0292(2) 0.01855(18) 0.0090(2) 0.0661(8) Uani 1 1 d .
C16 C 0.0251(3) 0.0105(2) 0.0872(2) 0.0866(10) Uani 1 1 d .
H16A H -0.0157 -0.0182 0.1300 0.104 Uiso 1 1 calc R
C17 C 0.0797(3) 0.0437(2) 0.1045(2) 0.0907(11) Uani 1 1 d .
H17A H 0.0750 0.0367 0.1582 0.109 Uiso 1 1 calc R
C18 C 0.1406(2) 0.08687(18) 0.0433(2) 0.0678(8) Uani 1 1 d .
C19 C 0.1457(2) 0.0949(2) -0.0350(2) 0.0843(10) Uani 1 1 d .
H19A H 0.1862 0.1240 -0.0778 0.101 Uiso 1 1 calc R
C20 C 0.0916(2) 0.0606(2) -0.0512(2) 0.0877(10) Uani 1 1 d .
H20A H 0.0977 0.0661 -0.1051 0.105 Uiso 1 1 calc R
C21 C 0.1990(2) 0.12405(19) 0.0623(2) 0.0749(9) Uani 1 1 d .
O5 O 0.2424(2) 0.17293(17) 0.00619(17) 0.1064(9) Uani 1 1 d .
O6 O 0.20240(19) 0.10285(16) 0.13191(16) 0.1037(9) Uani 1 1 d .
C23 C 0.6682(2) 0.42370(19) 0.20733(19) 0.0648(8) Uani 1 1 d .
N4 N 0.6964(2) 0.38519(17) 0.26737(17) 0.0891(9) Uani 1 1 d .
H4A H 0.7375 0.4008 0.2728 0.107 Uiso 1 1 calc R
H4B H 0.6739 0.3443 0.3015 0.107 Uiso 1 1 calc R
N5 N 0.70204(17) 0.48608(16) 0.15506(16) 0.0750(7) Uani 1 1 d .
H5A H 0.7432 0.5020 0.1601 0.090 Uiso 1 1 calc R
H5B H 0.6832 0.5112 0.1157 0.090 Uiso 1 1 calc R
N6 N 0.60558(18) 0.39837(17) 0.19839(16) 0.0834(8) Uani 1 1 d .
H6A H 0.5839 0.3568 0.2321 0.100 Uiso 1 1 calc R
H6B H 0.5868 0.4236 0.1589 0.100 Uiso 1 1 calc R
C22 C 0.6657(2) 0.0939(2) 0.5456(2) 0.0719(9) Uani 1 1 d .
N1 N 0.69353(18) 0.05554(18) 0.60575(16) 0.0831(8) Uani 1 1 d .
H1A H 0.7211 0.0795 0.6208 0.100 Uiso 1 1 calc R
H1B H 0.6843 0.0063 0.6304 0.100 Uiso 1 1 calc R
N2 N 0.67898(19) 0.16856(18) 0.50735(17) 0.0860(8) Uani 1 1 d .
H2A H 0.7065 0.1933 0.5217 0.103 Uiso 1 1 calc R
H2B H 0.6602 0.1931 0.4678 0.103 Uiso 1 1 calc R
N3 N 0.6210(2) 0.05764(18) 0.52388(17) 0.0940(9) Uani 1 1 d .
H3A H 0.6105 0.0090 0.5495 0.113 Uiso 1 1 calc R
H3B H 0.6026 0.0829 0.4842 0.113 Uiso 1 1 calc R
C24 C 0.5548(3) 0.2252(2) 0.3699(2) 0.0790(9) Uani 1 1 d .
O7 O 0.61685(18) 0.24516(16) 0.37472(15) 0.1012(8) Uani 1 1 d .
O8 O 0.52063(17) 0.26692(14) 0.31514(15) 0.0925(8) Uani 1 1 d .
H8O H 0.4840 0.2481 0.3066 0.111 Uiso 1 1 d .
O9 O 0.52145(18) 0.16253(16) 0.41967(14) 0.0978(8) Uani 1 1 d .
C25 C 0.3837(2) 0.1430(2) 0.3335(2) 0.0740(9) Uani 1 1 d .
O10 O 0.4080(2) 0.10894(17) 0.39507(16) 0.1072(9) Uani 1 1 d .
H10O H 0.4461 0.1264 0.4032 0.129 Uiso 1 1 d .
O11 O 0.33532(17) 0.11254(15) 0.31839(14) 0.0914(7) Uani 1 1 d .
O12 O 0.40950(18) 0.21054(15) 0.28987(14) 0.0943(8) Uani 1 1 d .
C26 C 0.3701(2) 0.21511(19) 0.1040(2) 0.0675(8) Uani 1 1 d .
N7 N 0.41399(19) 0.25266(17) 0.12501(18) 0.0886(9) Uani 1 1 d .
H7A H 0.4380 0.2930 0.0914 0.106 Uiso 1 1 calc R
H7B H 0.4185 0.2366 0.1723 0.106 Uiso 1 1 calc R
N8 N 0.33589(17) 0.15210(16) 0.15467(17) 0.0764(7) Uani 1 1 d .
H8A H 0.3088 0.1266 0.1408 0.092 Uiso 1 1 calc R
H8B H 0.3405 0.1363 0.2019 0.092 Uiso 1 1 calc R
N9 N 0.36370(18) 0.24017(16) 0.03178(17) 0.0775(7) Uani 1 1 d .
H9A H 0.3368 0.2152 0.0171 0.093 Uiso 1 1 calc R
H9B H 0.3864 0.2816 -0.0009 0.093 Uiso 1 1 calc R
N10 N 0.5821(2) 0.7282(2) 0.3374(2) 0.1022(10) Uani 1 1 d .
C28 C 0.6782(3) 0.7255(3) 0.3214(3) 0.1251(15) Uani 1 1 d .
H28A H 0.7090 0.7413 0.2632 0.150 Uiso 1 1 calc R
H28B H 0.7071 0.6683 0.3379 0.150 Uiso 1 1 calc R
C29 C 0.6890(4) 0.7840(4) 0.3668(3) 0.1432(18) Uani 1 1 d .
H29A H 0.6581 0.8409 0.3521 0.172 Uiso 1 1 calc R
H29B H 0.6608 0.7667 0.4251 0.172 Uiso 1 1 calc R
C30 C 0.7807(4) 0.7830(4) 0.3479(4) 0.177(2) Uani 1 1 d .
H30A H 0.8080 0.8019 0.2897 0.212 Uiso 1 1 calc R
H30B H 0.8117 0.7256 0.3606 0.212 Uiso 1 1 calc R
C31 C 0.7946(5) 0.8353(4) 0.3913(5) 0.205(3) Uani 1 1 d .
H31A H 0.8578 0.8316 0.3748 0.307 Uiso 1 1 calc R
H31B H 0.7700 0.8159 0.4491 0.307 Uiso 1 1 calc R
H31C H 0.7652 0.8925 0.3785 0.307 Uiso 1 1 calc R
C32 C 0.5336(3) 0.6963(3) 0.4274(3) 0.1287(16) Uani 1 1 d DU
H32A H 0.5318 0.7340 0.4595 0.154 Uiso 1 1 calc R
H32B H 0.4720 0.6978 0.4361 0.154 Uiso 1 1 calc R
C33 C 0.5768(5) 0.6084(3) 0.4578(4) 0.219(3) Uani 1 1 d DU
H33A H 0.5793 0.5697 0.4263 0.262 Uiso 1 1 calc R
H33B H 0.6376 0.6062 0.4519 0.262 Uiso 1 1 calc R
C34 C 0.5211(5) 0.5843(6) 0.5463(4) 0.274(5) Uani 1 1 d DU
H34A H 0.4824 0.6338 0.5694 0.328 Uiso 1 1 calc R
H34B H 0.4839 0.5473 0.5524 0.328 Uiso 1 1 calc R
C35 C 0.5875(6) 0.5403(7) 0.5879(6) 0.289(5) Uani 1 1 d DU
H35A H 0.5558 0.5258 0.6454 0.434 Uiso 1 1 calc R
H35B H 0.6258 0.5767 0.5787 0.434 Uiso 1 1 calc R
H35C H 0.6233 0.4902 0.5660 0.434 Uiso 1 1 calc R
C36 C 0.5806(3) 0.6746(3) 0.2829(3) 0.1246(14) Uani 1 1 d DU
H36A H 0.6147 0.6943 0.2264 0.150 Uiso 1 1 calc R
H36B H 0.6093 0.6168 0.2975 0.150 Uiso 1 1 calc R
C37 C 0.4858(3) 0.6783(4) 0.2915(3) 0.1537(19) Uani 1 1 d DU
H37A H 0.4540 0.6513 0.3459 0.184 Uiso 1 1 calc R
H37B H 0.4541 0.7364 0.2840 0.184 Uiso 1 1 calc R
C38 C 0.4868(4) 0.6354(5) 0.2296(4) 0.202(3) Uani 1 1 d DU
H38A H 0.5199 0.5778 0.2365 0.243 Uiso 1 1 calc R
H38B H 0.5183 0.6631 0.1753 0.243 Uiso 1 1 calc R
C39 C 0.3938(4) 0.6361(5) 0.2364(4) 0.196(3) Uani 1 1 d DU
H39A H 0.3982 0.6114 0.1934 0.294 Uiso 1 1 calc R
H39B H 0.3598 0.6929 0.2320 0.294 Uiso 1 1 calc R
H39C H 0.3642 0.6046 0.2882 0.294 Uiso 1 1 calc R
C40 C 0.5338(3) 0.8173(3) 0.3166(3) 0.1086(13) Uani 1 1 d .
H40A H 0.5335 0.8503 0.3523 0.130 Uiso 1 1 calc R
H40B H 0.4718 0.8174 0.3285 0.130 Uiso 1 1 calc R
C41 C 0.5729(3) 0.8608(3) 0.2287(3) 0.1118(13) Uani 1 1 d .
H41A H 0.6352 0.8608 0.2157 0.134 Uiso 1 1 calc R
H41B H 0.5714 0.8298 0.1923 0.134 Uiso 1 1 calc R
C42 C 0.5216(3) 0.9497(3) 0.2148(3) 0.1259(15) Uani 1 1 d .
H42A H 0.5228 0.9806 0.2513 0.151 Uiso 1 1 calc R
H42B H 0.4594 0.9497 0.2276 0.151 Uiso 1 1 calc R
C43 C 0.5605(3) 0.9934(3) 0.1274(3) 0.1435(18) Uani 1 1 d .
H43A H 0.5283 1.0507 0.1218 0.215 Uiso 1 1 calc R
H43B H 0.5551 0.9655 0.0914 0.215 Uiso 1 1 calc R
H43C H 0.6228 0.9915 0.1139 0.215 Uiso 1 1 calc R
N11 N 0.06104(17) 0.24787(15) 0.34008(17) 0.0744(7) Uani 1 1 d .
C44 C -0.0340(2) 0.2551(2) 0.3486(2) 0.0800(9) Uani 1 1 d .
H44A H -0.0591 0.3131 0.3304 0.096 Uiso 1 1 calc R
H44B H -0.0694 0.2403 0.4059 0.096 Uiso 1 1 calc R
C45 C -0.0429(2) 0.2001(2) 0.3009(2) 0.0906(11) Uani 1 1 d .
H45A H -0.0095 0.2157 0.2432 0.109 Uiso 1 1 calc R
H45B H -0.0173 0.1419 0.3181 0.109 Uiso 1 1 calc R
C46 C -0.1382(3) 0.2093(3) 0.3141(3) 0.1177(14) Uani 1 1 d .
H46A H -0.1635 0.2679 0.2979 0.141 Uiso 1 1 calc R
H46B H -0.1709 0.1935 0.3719 0.141 Uiso 1 1 calc R
C47 C -0.1525(3) 0.1572(3) 0.2676(3) 0.1310(16) Uani 1 1 d .
H47A H -0.2157 0.1651 0.2800 0.196 Uiso 1 1 calc R
H47B H -0.1279 0.0990 0.2832 0.196 Uiso 1 1 calc R
H47C H -0.1230 0.1743 0.2101 0.196 Uiso 1 1 calc R
C48 C 0.1203(2) 0.2693(2) 0.2514(2) 0.0823(10) Uani 1 1 d .
H48A H 0.1803 0.2653 0.2489 0.099 Uiso 1 1 calc R
H48B H 0.1244 0.2276 0.2223 0.099 Uiso 1 1 calc R
C49 C 0.0888(2) 0.3549(2) 0.2078(2) 0.0883(10) Uani 1 1 d .
H49A H 0.0823 0.3973 0.2373 0.106 Uiso 1 1 calc R
H49B H 0.0304 0.3587 0.2067 0.106 Uiso 1 1 calc R
C50 C 0.1552(3) 0.3719(3) 0.1208(2) 0.1071(13) Uani 1 1 d .
H50A H 0.2132 0.3685 0.1223 0.129 Uiso 1 1 calc R
H50B H 0.1623 0.3287 0.0919 0.129 Uiso 1 1 calc R
C51 C 0.1255(4) 0.4562(3) 0.0749(3) 0.1400(18) Uani 1 1 d .
H51A H 0.1687 0.4635 0.0203 0.210 Uiso 1 1 calc R
H51B H 0.1205 0.4993 0.1019 0.210 Uiso 1 1 calc R
H51C H 0.0681 0.4598 0.0730 0.210 Uiso 1 1 calc R
C52 C 0.0585(3) 0.3079(2) 0.3890(2) 0.0888(10) Uani 1 1 d .
H52A H 0.0203 0.2929 0.4452 0.107 Uiso 1 1 calc R
H52B H 0.0308 0.3640 0.3685 0.107 Uiso 1 1 calc R
C53 C 0.1489(3) 0.3102(2) 0.3875(2) 0.0989(11) Uani 1 1 d .
H53A H 0.1792 0.2538 0.4044 0.119 Uiso 1 1 calc R
H53B H 0.1858 0.3304 0.3322 0.119 Uiso 1 1 calc R
C54 C 0.1387(3) 0.3652(3) 0.4422(3) 0.1232(15) Uani 1 1 d .
H54A H 0.1046 0.3428 0.4978 0.148 Uiso 1 1 calc R
H54B H 0.1047 0.4205 0.4274 0.148 Uiso 1 1 calc R
C55 C 0.2269(4) 0.3734(3) 0.4386(3) 0.1437(19) Uani 1 1 d .
H55A H 0.2162 0.4093 0.4754 0.216 Uiso 1 1 calc R
H55B H 0.2604 0.3971 0.3841 0.216 Uiso 1 1 calc R
H55C H 0.2606 0.3190 0.4541 0.216 Uiso 1 1 calc R
C56 C 0.1018(3) 0.1587(2) 0.3725(2) 0.1008(12) Uani 1 1 d DU
H56A H 0.1041 0.1209 0.3403 0.121 Uiso 1 1 calc R
H56B H 0.1630 0.1558 0.3661 0.121 Uiso 1 1 calc R
C57 C 0.0491(3) 0.1295(3) 0.4618(3) 0.158(2) Uani 1 1 d DU
H57A H 0.0330 0.1727 0.4937 0.190 Uiso 1 1 calc R
H57B H -0.0052 0.1150 0.4680 0.190 Uiso 1 1 calc R
C58 C 0.1131(4) 0.0528(4) 0.4879(4) 0.255(4) Uani 1 1 d DU
H58A H 0.1171 0.0059 0.4653 0.306 Uiso 1 1 calc R
H58B H 0.1726 0.0643 0.4673 0.306 Uiso 1 1 calc R
C59 C 0.0799(5) 0.0305(4) 0.5803(4) 0.220(4) Uani 1 1 d DU
H59A H 0.1207 -0.0180 0.5964 0.330 Uiso 1 1 calc R
H59B H 0.0213 0.0186 0.6005 0.330 Uiso 1 1 calc R
H59C H 0.0768 0.0767 0.6025 0.330 Uiso 1 1 calc R
N12 N 0.75182(17) 0.24212(15) 0.99411(16) 0.0741(7) Uani 1 1 d .
C60 C 0.6935(2) 0.2164(2) 1.0823(2) 0.0827(9) Uani 1 1 d .
H60A H 0.6877 0.2567 1.1136 0.099 Uiso 1 1 calc R
H60B H 0.6339 0.2193 1.0845 0.099 Uiso 1 1 calc R
C61 C 0.7279(3) 0.1300(2) 1.1224(2) 0.0934(11) Uani 1 1 d .
H61A H 0.7872 0.1263 1.1214 0.112 Uiso 1 1 calc R
H61B H 0.7329 0.0888 1.0925 0.112 Uiso 1 1 calc R
C62 C 0.6645(3) 0.1114(3) 1.2102(3) 0.1213(15) Uani 1 1 d .
H62A H 0.6572 0.1546 1.2390 0.146 Uiso 1 1 calc R
H62B H 0.6060 0.1129 1.2107 0.146 Uiso 1 1 calc R
C63 C 0.6986(4) 0.0266(3) 1.2545(3) 0.153(2) Uani 1 1 d .
H63A H 0.6564 0.0172 1.3093 0.230 Uiso 1 1 calc R
H63B H 0.7557 0.0254 1.2557 0.230 Uiso 1 1 calc R
H63C H 0.7054 -0.0165 1.2266 0.230 Uiso 1 1 calc R
C64 C 0.8463(2) 0.2383(2) 0.9871(2) 0.0836(10) Uani 1 1 d .
H64A H 0.8722 0.1809 1.0062 0.100 Uiso 1 1 calc R
H64B H 0.8821 0.2524 0.9298 0.100 Uiso 1 1 calc R
C65 C 0.8544(3) 0.2947(2) 1.0329(2) 0.0958(11) Uani 1 1 d .
H65A H 0.8175 0.2830 1.0902 0.115 Uiso 1 1 calc R
H65B H 0.8333 0.3529 1.0118 0.115 Uiso 1 1 calc R
C66 C 0.9513(3) 0.2799(3) 1.0235(3) 0.1165(14) Uani 1 1 d .
H66A H 0.9711 0.2220 1.0463 0.140 Uiso 1 1 calc R
H66B H 0.9879 0.2887 0.9658 0.140 Uiso 1 1 calc R
C67 C 0.9661(4) 0.3356(3) 1.0639(4) 0.161(2) Uani 1 1 d .
H67A H 1.0285 0.3227 1.0568 0.242 Uiso 1 1 calc R
H67B H 0.9303 0.3272 1.1210 0.242 Uiso 1 1 calc R
H67C H 0.9491 0.3930 1.0400 0.242 Uiso 1 1 calc R
C68 C 0.7072(2) 0.33113(19) 0.9664(2) 0.0807(9) Uani 1 1 d .
H68A H 0.6472 0.3311 0.9719 0.097 Uiso 1 1 calc R
H68B H 0.7009 0.3658 1.0032 0.097 Uiso 1 1 calc R
C69 C 0.7539(2) 0.3712(2) 0.8815(2) 0.0896(10) Uani 1 1 d .
H69A H 0.7540 0.3418 0.8430 0.107 Uiso 1 1 calc R
H69B H 0.8157 0.3679 0.8731 0.107 Uiso 1 1 calc R
C70 C 0.7060(3) 0.4628(2) 0.8666(2) 0.0979(11) Uani 1 1 d D
H70A H 0.6433 0.4652 0.8786 0.118 Uiso 1 1 calc R
H70B H 0.7080 0.4917 0.9044 0.118 Uiso 1 1 calc R
C71 C 0.7446(3) 0.5077(3) 0.7825(3) 0.1322(16) Uani 1 1 d D
H71A H 0.7102 0.5643 0.7773 0.198 Uiso 1 1 calc R
H71B H 0.7429 0.4797 0.7445 0.198 Uiso 1 1 calc R
H71C H 0.8057 0.5084 0.7709 0.198 Uiso 1 1 calc R
C72 C 0.7585(2) 0.1840(2) 0.9415(2) 0.0847(10) Uani 1 1 d .
H72A H 0.7945 0.2038 0.8856 0.102 Uiso 1 1 calc R
H72B H 0.7912 0.1289 0.9584 0.102 Uiso 1 1 calc R
C73 C 0.6731(3) 0.1741(2) 0.9417(2) 0.1018(12) Uani 1 1 d .
H73A H 0.6385 0.2286 0.9258 0.122 Uiso 1 1 calc R
H73B H 0.6376 0.1506 0.9963 0.122 Uiso 1 1 calc R
C74 C 0.6930(4) 0.1175(3) 0.8835(3) 0.1336(16) Uani 1 1 d .
H74A H 0.7260 0.1431 0.8288 0.160 Uiso 1 1 calc R
H74B H 0.7314 0.0648 0.8976 0.160 Uiso 1 1 calc R
C75 C 0.6110(5) 0.0998(4) 0.8835(4) 0.190(3) Uani 1 1 d .
H75A H 0.6286 0.0636 0.8449 0.284 Uiso 1 1 calc R
H75B H 0.5731 0.1515 0.8685 0.284 Uiso 1 1 calc R
H75C H 0.5788 0.0729 0.9370 0.284 Uiso 1 1 calc R
C27 C 0.5622(2) 0.55795(19) 0.03105(18) 0.0636(8) Uani 1 1 d .
O13 O 0.60752(16) 0.59187(14) 0.04603(14) 0.0850(7) Uani 1 1 d .
O14 O 0.52138(14) 0.60012(12) -0.02049(13) 0.0726(6) Uani 1 1 d .
H14O H 0.4969 0.5727 -0.0347 0.087 Uiso 1 1 d .
O15 O 0.55261(15) 0.48226(13) 0.06366(13) 0.0763(6) Uani 1 1 d .
O1W O 0.1263(2) 0.00683(16) 0.28034(17) 0.1259(10) Uani 1 1 d .
H1WA H 0.1509 0.0362 0.2339 0.151 Uiso 1 1 d .
H1WB H 0.1542 -0.0390 0.3018 0.151 Uiso 1 1 d .
O2W O 0.7773(3) 0.7183(2) 0.1286(2) 0.1823(17) Uani 1 1 d .
H2WA H 0.7706 0.7519 0.0855 0.219 Uiso 1 1 d .
H2WB H 0.7915 0.6652 0.1446 0.219 Uiso 1 1 d .
O3W O 0.7221(4) 0.4002(3) 0.4623(3) 0.256(3) Uani 1 1 d .
H3WA H 0.7403 0.3521 0.4886 0.307 Uiso 1 1 d .
H3WB H 0.7530 0.4129 0.4113 0.307 Uiso 1 1 d .

loop_
_atom_site_aniso_label
_atom_site_aniso_U_11
_atom_site_aniso_U_22
_atom_site_aniso_U_33
_atom_site_aniso_U_23
_atom_site_aniso_U_13
_atom_site_aniso_U_12
C1 0.0641(18) 0.0622(18) 0.076(2) -0.0174(16) -0.0284(16) -0.0148(15)
C2 0.085(2) 0.0657(19) 0.082(2) -0.0130(17) -0.0461(18) -0.0192(17)
C3 0.084(2) 0.0585(18) 0.093(2) -0.0104(17) -0.0422(19) -0.0246(16)
C4 0.0652(18) 0.0587(17) 0.079(2) -0.0123(15) -0.0339(16) -0.0148(15)
C5 0.076(2) 0.087(2) 0.084(2) -0.0103(18) -0.0407(18) -0.0288(18)
C6 0.079(2) 0.091(2) 0.081(2) -0.0027(18) -0.0347(18) -0.0432(19)
C7 0.0688(19) 0.0686(19) 0.078(2) -0.0120(16) -0.0328(16) -0.0236(16)
C8 0.093(2) 0.0630(19) 0.099(2) -0.0064(17) -0.053(2) -0.0262(17)
C9 0.092(2) 0.071(2) 0.095(2) -0.0029(18) -0.056(2) -0.0273(18)
C10 0.075(2) 0.075(2) 0.070(2) -0.0080(16) -0.0300(17) -0.0306(17)
C11 0.095(2) 0.0664(19) 0.091(2) 0.0021(17) -0.052(2) -0.0325(18)
C12 0.089(2) 0.075(2) 0.094(2) 0.0043(18) -0.054(2) -0.0320(18)
C13 0.081(2) 0.064(2) 0.091(2) -0.0049(18) -0.0502(19) -0.0207(17)
C14 0.098(3) 0.078(2) 0.095(3) 0.000(2) -0.055(2) -0.040(2)
O1 0.132(2) 0.0903(17) 0.125(2) 0.0132(15) -0.0884(18) -0.0537(16)
O2 0.146(2) 0.0952(18) 0.124(2) 0.0166(16) -0.0892(19) -0.0640(17)
O3 0.156(2) 0.0952(18) 0.120(2) 0.0255(16) -0.0920(19) -0.0729(18)
O4 0.183(3) 0.1003(19) 0.131(2) 0.0289(16) -0.113(2) -0.077(2)
C15 0.0669(19) 0.0603(17) 0.084(2) -0.0188(16) -0.0366(17) -0.0124(14)
C16 0.102(3) 0.101(3) 0.084(2) 0.0046(19) -0.051(2) -0.053(2)
C17 0.112(3) 0.109(3) 0.084(2) 0.004(2) -0.057(2) -0.056(2)
C18 0.081(2) 0.0572(17) 0.084(2) -0.0114(16) -0.0450(18) -0.0193(16)
C19 0.094(2) 0.096(3) 0.084(2) -0.0150(19) -0.0322(19) -0.049(2)
C20 0.103(3) 0.109(3) 0.078(2) -0.021(2) -0.035(2) -0.053(2)
C21 0.095(2) 0.0534(18) 0.101(3) 0.0016(17) -0.061(2) -0.0270(17)
O5 0.144(2) 0.1069(19) 0.115(2) 0.0219(16) -0.0868(18) -0.0713(18)
O6 0.145(2) 0.1080(19) 0.1064(19) 0.0200(15) -0.0844(18) -0.0723(17)
C23 0.0699(19) 0.0627(18) 0.072(2) -0.0043(16) -0.0359(16) -0.0197(15)
N4 0.110(2) 0.0873(19) 0.100(2) 0.0199(16) -0.0709(19) -0.0473(17)
N5 0.0819(18) 0.0769(17) 0.0850(18) 0.0021(14) -0.0485(15) -0.0312(14)
N6 0.100(2) 0.0878(19) 0.0874(19) 0.0131(15) -0.0578(17) -0.0459(16)
C22 0.072(2) 0.088(2) 0.067(2) -0.0021(17) -0.0281(17) -0.0395(18)
N1 0.096(2) 0.092(2) 0.0826(19) 0.0070(15) -0.0469(16) -0.0496(16)
N2 0.100(2) 0.095(2) 0.0885(19) 0.0121(16) -0.0536(17) -0.0538(17)
N3 0.120(2) 0.102(2) 0.093(2) 0.0090(17) -0.0630(19) -0.0587(19)
C24 0.105(3) 0.079(2) 0.080(2) 0.0087(18) -0.056(2) -0.045(2)
O7 0.120(2) 0.1120(19) 0.1110(19) 0.0155(15) -0.0736(16) -0.0661(16)
O8 0.1236(19) 0.0870(16) 0.1070(18) 0.0189(13) -0.0762(16) -0.0605(15)
O9 0.130(2) 0.1042(17) 0.0955(17) 0.0285(14) -0.0718(15) -0.0724(16)
C25 0.086(2) 0.080(2) 0.074(2) 0.0069(18) -0.0444(18) -0.0397(19)
O10 0.153(2) 0.1135(19) 0.1068(19) 0.0299(15) -0.0851(18) -0.0888(18)
O11 0.1042(17) 0.0969(17) 0.1068(18) 0.0015(13) -0.0615(15) -0.0519(14)
O12 0.127(2) 0.0930(16) 0.0992(17) 0.0212(14) -0.0722(15) -0.0636(16)
C26 0.0668(19) 0.0605(18) 0.087(2) -0.0052(17) -0.0426(17) -0.0169(15)
N7 0.107(2) 0.0838(19) 0.105(2) 0.0126(16) -0.0662(18) -0.0482(17)
N8 0.0864(18) 0.0716(17) 0.0925(19) -0.0002(14) -0.0517(15) -0.0312(14)
N9 0.0883(19) 0.0724(17) 0.0894(19) -0.0048(14) -0.0465(16) -0.0296(14)
N10 0.105(3) 0.096(2) 0.104(3) -0.0196(19) -0.040(2) -0.0151(19)
C28 0.120(4) 0.134(4) 0.118(4) -0.019(3) -0.052(3) -0.014(3)
C29 0.135(5) 0.169(5) 0.146(4) -0.023(4) -0.069(4) -0.038(4)
C30 0.130(5) 0.188(6) 0.230(7) -0.087(5) -0.076(5) 0.002(4)
C31 0.196(7) 0.169(6) 0.304(9) -0.043(6) -0.148(7) -0.031(5)
C32 0.162(4) 0.135(4) 0.093(3) -0.015(3) -0.040(3) -0.051(3)
C33 0.224(7) 0.140(5) 0.187(6) 0.020(5) -0.028(5) -0.008(5)
C34 0.343(13) 0.203(8) 0.171(6) 0.017(6) -0.067(7) -0.002(8)
C35 0.236(10) 0.408(16) 0.223(8) -0.100(8) -0.079(7) -0.036(10)
C36 0.144(4) 0.120(3) 0.115(3) -0.033(3) -0.045(3) -0.027(3)
C37 0.154(4) 0.173(5) 0.149(4) -0.052(4) -0.035(4) -0.063(4)
C38 0.154(5) 0.279(8) 0.204(7) -0.113(6) -0.059(5) -0.031(6)
C39 0.180(6) 0.217(7) 0.244(7) -0.066(6) -0.116(6) -0.037(5)
C40 0.109(3) 0.104(3) 0.109(3) -0.024(3) -0.033(3) -0.022(3)
C41 0.102(3) 0.101(3) 0.119(4) -0.013(3) -0.038(3) -0.014(2)
C42 0.110(3) 0.129(4) 0.136(4) 0.002(3) -0.051(3) -0.034(3)
C43 0.118(4) 0.133(4) 0.157(5) 0.021(3) -0.050(3) -0.038(3)
N11 0.0701(17) 0.0636(16) 0.094(2) -0.0179(14) -0.0380(15) -0.0047(13)
C44 0.069(2) 0.075(2) 0.092(2) -0.0053(18) -0.0327(18) -0.0130(17)
C45 0.076(2) 0.083(2) 0.118(3) -0.004(2) -0.046(2) -0.0214(18)
C46 0.090(3) 0.131(4) 0.148(4) -0.018(3) -0.056(3) -0.032(3)
C47 0.119(4) 0.153(4) 0.150(4) -0.018(3) -0.067(3) -0.049(3)
C48 0.066(2) 0.083(2) 0.104(3) -0.035(2) -0.026(2) -0.0133(18)
C49 0.084(2) 0.088(3) 0.093(3) -0.025(2) -0.026(2) -0.019(2)
C50 0.092(3) 0.126(4) 0.096(3) -0.031(3) -0.012(2) -0.034(3)
C51 0.153(5) 0.134(4) 0.105(3) -0.004(3) -0.013(3) -0.058(4)
C52 0.099(3) 0.081(2) 0.095(3) -0.025(2) -0.042(2) -0.0127(19)
C53 0.115(3) 0.091(3) 0.114(3) -0.019(2) -0.060(2) -0.028(2)
C54 0.154(4) 0.117(3) 0.129(4) -0.038(3) -0.066(3) -0.035(3)
C55 0.172(5) 0.166(5) 0.149(4) -0.027(3) -0.087(4) -0.072(4)
C56 0.099(3) 0.072(2) 0.152(4) -0.018(2) -0.078(3) -0.002(2)
C57 0.180(5) 0.102(4) 0.170(5) 0.033(3) -0.089(5) -0.016(3)
C58 0.189(7) 0.240(9) 0.224(9) 0.034(7) -0.072(7) 0.030(6)
C59 0.271(9) 0.150(5) 0.193(7) -0.018(5) -0.098(7) 0.026(5)
N12 0.0686(17) 0.0625(16) 0.0884(19) -0.0158(14) -0.0299(14) -0.0060(13)
C60 0.086(2) 0.077(2) 0.079(2) -0.0176(18) -0.0205(19) -0.0198(18)
C61 0.102(3) 0.079(2) 0.098(3) -0.009(2) -0.036(2) -0.024(2)
C62 0.147(4) 0.115(3) 0.096(3) -0.007(3) -0.033(3) -0.046(3)
C63 0.223(6) 0.132(4) 0.106(4) 0.021(3) -0.064(4) -0.072(4)
C64 0.067(2) 0.079(2) 0.097(3) -0.0078(19) -0.0334(19) -0.0083(17)
C65 0.097(3) 0.088(3) 0.116(3) -0.008(2) -0.056(2) -0.023(2)
C66 0.098(3) 0.140(4) 0.124(3) 0.002(3) -0.058(3) -0.039(3)
C67 0.168(5) 0.165(5) 0.206(6) 0.014(4) -0.125(5) -0.072(4)
C68 0.071(2) 0.066(2) 0.104(3) -0.0105(19) -0.0368(19) -0.0103(16)
C69 0.083(2) 0.081(2) 0.097(3) -0.004(2) -0.036(2) -0.0145(19)
C70 0.093(3) 0.086(3) 0.095(3) -0.001(2) -0.029(2) -0.012(2)
C71 0.130(4) 0.110(3) 0.124(4) 0.001(3) -0.034(3) -0.019(3)
C72 0.097(3) 0.068(2) 0.088(2) -0.0167(18) -0.036(2) -0.0113(18)
C73 0.117(3) 0.095(3) 0.111(3) -0.019(2) -0.055(2) -0.029(2)
C74 0.155(4) 0.129(4) 0.159(4) -0.054(3) -0.086(4) -0.020(3)
C75 0.243(8) 0.179(6) 0.227(7) -0.052(5) -0.131(6) -0.073(5)
C27 0.0689(19) 0.0658(19) 0.0679(19) 0.0004(15) -0.0344(16) -0.0278(16)
O13 0.1043(17) 0.0852(15) 0.0961(16) 0.0077(12) -0.0614(14) -0.0477(13)
O14 0.0831(14) 0.0693(13) 0.0896(14) 0.0076(11) -0.0579(12) -0.0308(11)
O15 0.0970(16) 0.0742(14) 0.0812(14) 0.0106(11) -0.0563(12) -0.0381(12)
O1W 0.173(3) 0.0927(19) 0.110(2) -0.0051(16) -0.062(2) -0.0220(18)
O2W 0.257(5) 0.140(3) 0.115(3) 0.016(2) -0.077(3) -0.016(3)
O3W 0.314(7) 0.199(4) 0.151(4) -0.017(3) -0.082(4) 0.069(4)

loop_
_atom_type_symbol
_atom_type_description
_atom_type_scat_dispersion_real
_atom_type_scat_dispersion_imag
_atom_type_scat_source
C C 0.0033 0.0016 'International Tables Vol C Tables 4.2.6.8 and 6.1.1.4'
H H 0.0000 0.0000 'International Tables Vol C Tables 4.2.6.8 and 6.1.1.4'
N N 0.0061 0.0033 'International Tables Vol C Tables 4.2.6.8 and 6.1.1.4'
O O 0.0106 0.0060 'International Tables Vol C Tables 4.2.6.8 and 6.1.1.4'

loop_
_geom_angle_atom_site_label_1
_geom_angle_atom_site_label_2
_geom_angle_atom_site_label_3
_geom_angle
_geom_angle_site_symmetry_3
C2 C1 C6 116.4(3) .
C2 C1 C7 122.1(3) .
C6 C1 C7 121.5(3) .
C1 C2 C3 122.1(3) .
C4 C3 C2 121.0(3) .
C5 C4 C3 117.4(3) .
C5 C4 C13 121.0(3) .
C3 C4 C13 121.6(3) .
C4 C5 C6 120.9(3) .
C1 C6 C5 122.1(3) .
C12 C7 C8 117.0(3) .
C12 C7 C1 121.8(3) .
C8 C7 C1 121.2(3) .
C9 C8 C7 121.7(3) .
C8 C9 C10 120.7(3) .
C11 C10 C9 118.0(3) .
C11 C10 C14 121.0(3) .
C9 C10 C14 121.0(3) .
C10 C11 C12 120.7(3) .
C7 C12 C11 121.9(3) .
O1 C13 O2 125.1(3) .
O1 C13 C4 117.7(3) .
O2 C13 C4 117.2(3) .
O3 C14 O4 124.7(3) .
O3 C14 C10 118.1(3) .
O4 C14 C10 117.2(3) .
C20 C15 C16 115.9(3) .
C20 C15 C15 122.3(4) 2
C16 C15 C15 121.7(4) 2
C15 C16 C17 122.2(3) .
C18 C17 C16 120.9(3) .
C19 C18 C17 117.5(3) .
C19 C18 C21 121.7(3) .
C17 C18 C21 120.8(3) .
C18 C19 C20 120.9(3) .
C15 C20 C19 122.6(3) .
O5 C21 O6 124.3(3) .
O5 C21 C18 117.2(3) .
O6 C21 C18 118.5(3) .
N4 C23 N5 120.5(3) .
N4 C23 N6 119.7(3) .
N5 C23 N6 119.8(3) .
N1 C22 N2 121.0(3) .
N1 C22 N3 119.9(3) .
N2 C22 N3 119.1(3) .
O7 C24 O8 120.6(3) .
O7 C24 O9 121.2(3) .
O8 C24 O9 118.2(3) .
O11 C25 O10 120.7(3) .
O11 C25 O12 121.6(3) .
O10 C25 O12 117.7(3) .
N9 C26 N8 120.9(3) .
N9 C26 N7 119.4(3) .
N8 C26 N7 119.6(3) .
C28 N10 C40 110.1(3) .
C28 N10 C32 110.2(3) .
C40 N10 C32 107.9(3) .
C28 N10 C36 108.6(3) .
C40 N10 C36 108.9(3) .
C32 N10 C36 111.1(3) .
N10 C28 C29 113.7(4) .
C30 C29 C28 112.6(5) .
C29 C30 C31 114.8(6) .
C33 C32 N10 113.8(4) .
C34 C33 C32 108.2(5) .
C35 C34 C33 105.5(7) .
C37 C36 N10 112.0(3) .
C38 C37 C36 110.7(4) .
C37 C38 C39 112.9(4) .
N10 C40 C41 115.9(3) .
C42 C41 C40 111.7(4) .
C41 C42 C43 111.9(4) .
C44 N11 C52 107.7(2) .
C44 N11 C48 111.2(2) .
C52 N11 C48 110.1(2) .
C44 N11 C56 110.7(2) .
C52 N11 C56 109.7(2) .
C48 N11 C56 107.5(3) .
N11 C44 C45 114.2(3) .
C46 C45 C44 110.8(3) .
C45 C46 C47 114.0(4) .
C49 C48 N11 115.2(3) .
C48 C49 C50 111.0(3) .
C51 C50 C49 112.6(4) .
N11 C52 C53 115.6(3) .
C54 C53 C52 111.6(4) .
C53 C54 C55 113.2(4) .
C57 C56 N11 112.9(3) .
C58 C57 C56 104.2(4) .
C59 C58 C57 109.9(5) .
C72 N12 C68 110.4(2) .
C72 N12 C64 107.9(2) .
C68 N12 C64 110.5(2) .
C72 N12 C60 110.7(2) .
C68 N12 C60 106.6(2) .
C64 N12 C60 110.7(2) .
C61 C60 N12 115.0(3) .
C60 C61 C62 110.3(3) .
C63 C62 C61 112.3(4) .
C65 C64 N12 116.2(3) .
C64 C65 C66 109.5(3) .
C67 C66 C65 113.1(4) .
C69 C68 N12 116.6(3) .
C68 C69 C70 109.8(3) .
C71 C70 C69 114.2(3) .
C73 C72 N12 117.8(3) .
C72 C73 C74 110.2(3) .
C75 C74 C73 113.9(5) .
O13 C27 O15 122.9(3) .
O13 C27 O14 119.3(3) .
O15 C27 O14 117.8(2) .

loop_
_geom_bond_atom_site_label_1
_geom_bond_atom_site_label_2
_geom_bond_distance
_geom_bond_site_symmetry_2
C1 C2 1.376(4) .
C1 C6 1.377(4) .
C1 C7 1.492(4) .
C2 C3 1.386(4) .
C3 C4 1.382(4) .
C4 C5 1.377(4) .
C4 C13 1.501(4) .
C5 C6 1.389(4) .
C7 C12 1.367(4) .
C7 C8 1.382(4) .
C8 C9 1.376(4) .
C9 C10 1.385(4) .
C10 C11 1.369(4) .
C10 C14 1.516(4) .
C11 C12 1.387(4) .
C13 O1 1.244(4) .
C13 O2 1.245(4) .
C14 O3 1.236(4) .
C14 O4 1.243(4) .
C15 C20 1.370(4) .
C15 C16 1.375(4) .
C15 C15 1.494(5) 2
C16 C17 1.384(4) .
C17 C18 1.372(4) .
C18 C19 1.371(4) .
C18 C21 1.506(4) .
C19 C20 1.379(4) .
C21 O5 1.244(4) .
C21 O6 1.245(4) .
C23 N4 1.306(4) .
C23 N5 1.309(3) .
C23 N6 1.333(4) .
C22 N1 1.303(4) .
C22 N2 1.304(4) .
C22 N3 1.331(4) .
C24 O7 1.233(4) .
C24 O8 1.293(4) .
C24 O9 1.295(4) .
C25 O11 1.238(3) .
C25 O10 1.283(3) .
C25 O12 1.284(3) .
C26 N9 1.310(4) .
C26 N8 1.310(4) .
C26 N7 1.328(4) .
N10 C28 1.503(5) .
N10 C40 1.510(5) .
N10 C32 1.526(5) .
N10 C36 1.540(5) .
C28 C29 1.553(6) .
C29 C30 1.424(7) .
C30 C31 1.468(8) .
C32 C33 1.509(2) .
C33 C34 1.507(2) .
C34 C35 1.504(2) .
C36 C37 1.514(2) .
C37 C38 1.501(2) .
C38 C39 1.509(2) .
C40 C41 1.524(5) .
C41 C42 1.503(6) .
C42 C43 1.517(6) .
N11 C44 1.505(4) .
N11 C52 1.516(4) .
N11 C48 1.518(4) .
N11 C56 1.524(4) .
C44 C45 1.520(5) .
C45 C46 1.479(5) .
C46 C47 1.513(6) .
C48 C49 1.506(5) .
C49 C50 1.524(5) .
C50 C51 1.501(6) .
C52 C53 1.517(5) .
C53 C54 1.480(5) .
C54 C55 1.501(6) .
C56 C57 1.5199(10) .
C57 C58 1.5174(10) .
C58 C59 1.5169(10) .
N12 C72 1.514(4) .
N12 C68 1.518(4) .
N12 C64 1.518(4) .
N12 C60 1.519(4) .
C60 C61 1.504(5) .
C61 C62 1.521(5) .
C62 C63 1.513(6) .
C64 C65 1.506(5) .
C65 C66 1.509(5) .
C66 C67 1.482(6) .
C68 C69 1.488(4) .
C69 C70 1.524(5) .
C70 C71 1.481(5) .
C72 C73 1.490(5) .
C73 C74 1.501(5) .
C74 C75 1.496(7) .
C27 O13 1.232(3) .
C27 O15 1.288(3) .
C27 O14 1.317(3) .

loop_
_geom_hbond_atom_site_label_D
_geom_hbond_atom_site_label_H
_geom_hbond_atom_site_label_A
_geom_hbond_distance_DH
_geom_hbond_distance_HA
_geom_hbond_distance_DA
_geom_hbond_angle_DHA
_geom_hbond_site_symmetry_A
N4 H4A O2 0.86 1.99 2.845(3) 174.1 .
N4 H4B O7 0.86 2.05 2.909(3) 174.7 .
N5 H5A O1 0.86 1.98 2.840(3) 172.4 .
N5 H5B O13 0.86 2.10 2.937(3) 163.1 .
N6 H6B O15 0.86 1.97 2.829(3) 176.0 .
N6 H6A O8 0.86 2.03 2.889(3) 174.2 .
N1 H1A O3 0.86 2.00 2.859(3) 175.9 2_766
N1 H1B O11 0.86 2.04 2.900(3) 176.2 2_656
N2 H2A O4 0.86 1.97 2.832(3) 175.6 2_766
N2 H2B O7 0.86 2.00 2.863(3) 177.4 .
N3 H3A O10 0.86 2.03 2.892(3) 176.7 2_656
N3 H3B O9 0.86 2.10 2.924(3) 160.6 .
O8 H8O O12 0.8558(19) 1.728(2) 2.584(3) 179.7(2) .
O10 H10O O9 0.861(2) 1.722(2) 2.583(3) 179.3(3) .
N7 H7B O12 0.86 2.02 2.876(3) 171.0 .
N7 H7A O14 0.86 2.04 2.893(3) 171.8 2_665
N8 H8A O6 0.86 2.02 2.831(3) 156.0 .
N8 H8B O11 0.86 2.03 2.881(3) 171.6 .
N9 H9A O5 0.86 2.03 2.863(3) 163.7 .
N9 H9B O13 0.86 2.10 2.903(3) 155.8 2_665
O14 H14O O15 0.8540(18) 1.7218(19) 2.576(3) 179.77(15) 2_665
O1W H1WA O6 0.860(3) 1.896(2) 2.756(4) 178.6(2) .
O1W H1WB O3 0.860(3) 1.913(3) 2.773(4) 178.7(2) 1_445
O2W H2WA O5 0.863(3) 1.854(2) 2.717(4) 177.7(3) 2_665
O2W H2WB O1 0.858(3) 1.978(2) 2.836(4) 177.7(3) .
O3W H3WA O4 0.863(4) 1.900(3) 2.762(5) 178.9(4) 2_766
O3W H3WB O2 0.860(5) 1.990(3) 2.849(5) 178.8(3) .

loop_
_geom_torsion_atom_site_label_1
_geom_torsion_atom_site_label_2
_geom_torsion_atom_site_label_3
_geom_torsion_atom_site_label_4
_geom_torsion
_geom_torsion_site_symmetry_1
C6 C1 C2 C3 -0.6(5) .
C7 C1 C2 C3 177.9(3) .
C1 C2 C3 C4 0.9(5) .
C2 C3 C4 C5 -0.7(5) .
C2 C3 C4 C13 -179.9(3) .
C3 C4 C5 C6 0.3(5) .
C13 C4 C5 C6 179.4(3) .
C2 C1 C6 C5 0.1(5) .
C7 C1 C6 C5 -178.3(3) .
C4 C5 C6 C1 0.0(5) .
C2 C1 C7 C12 -149.4(3) .
C6 C1 C7 C12 29.0(5) .
C2 C1 C7 C8 30.0(5) .
C6 C1 C7 C8 -151.6(3) .
C12 C7 C8 C9 0.0(5) .
C1 C7 C8 C9 -179.5(3) .
C7 C8 C9 C10 -0.4(5) .
C8 C9 C10 C11 0.3(5) .
C8 C9 C10 C14 179.3(3) .
C9 C10 C11 C12 0.2(5) .
C14 C10 C11 C12 -178.8(3) .
C8 C7 C12 C11 0.5(5) .
C1 C7 C12 C11 179.9(3) .
C10 C11 C12 C7 -0.6(6) .
C5 C4 C13 O1 -9.1(5) .
C3 C4 C13 O1 170.0(3) .
C5 C4 C13 O2 168.9(3) .
C3 C4 C13 O2 -12.0(5) .
C11 C10 C14 O3 -14.1(5) .
C9 C10 C14 O3 166.9(3) .
C11 C10 C14 O4 165.6(4) .
C9 C10 C14 O4 -13.4(5) .
C20 C15 C16 C17 0.8(5) .
C15 C15 C16 C17 179.2(4) 2
C15 C16 C17 C18 0.3(6) .
C16 C17 C18 C19 -0.6(5) .
C16 C17 C18 C21 179.1(3) .
C17 C18 C19 C20 -0.2(5) .
C21 C18 C19 C20 -179.9(3) .
C16 C15 C20 C19 -1.7(5) .
C15 C15 C20 C19 -180.0(4) 2
C18 C19 C20 C15 1.4(6) .
C19 C18 C21 O5 10.5(5) .
C17 C18 C21 O5 -169.2(3) .
C19 C18 C21 O6 -167.9(3) .
C17 C18 C21 O6 12.3(5) .
C40 N10 C28 C29 55.4(5) .
C32 N10 C28 C29 -63.5(5) .
C36 N10 C28 C29 174.6(4) .
N10 C28 C29 C30 -177.5(5) .
C28 C29 C30 C31 -178.1(5) .
C28 N10 C32 C33 -57.6(6) .
C40 N10 C32 C33 -177.8(5) .
C36 N10 C32 C33 62.9(6) .
N10 C32 C33 C34 -178.6(6) .
C32 C33 C34 C35 -137.8(8) .
C28 N10 C36 C37 -176.5(4) .
C40 N10 C36 C37 -56.6(5) .
C32 N10 C36 C37 62.1(5) .
N10 C36 C37 C38 172.2(5) .
C36 C37 C38 C39 179.1(6) .
C28 N10 C40 C41 59.2(5) .
C32 N10 C40 C41 179.5(3) .
C36 N10 C40 C41 -59.8(5) .
N10 C40 C41 C42 -178.6(4) .
C40 C41 C42 C43 179.7(4) .
C52 N11 C44 C45 178.4(3) .
C48 N11 C44 C45 57.8(3) .
C56 N11 C44 C45 -61.7(4) .
N11 C44 C45 C46 178.6(3) .
C44 C45 C46 C47 179.3(3) .
C44 N11 C48 C49 56.8(4) .
C52 N11 C48 C49 -62.4(3) .
C56 N11 C48 C49 178.2(3) .
N11 C48 C49 C50 177.2(3) .
C48 C49 C50 C51 179.2(3) .
C44 N11 C52 C53 -179.6(3) .
C48 N11 C52 C53 -58.2(4) .
C56 N11 C52 C53 59.8(4) .
N11 C52 C53 C54 -175.3(3) .
C52 C53 C54 C55 -176.4(4) .
C44 N11 C56 C57 -59.0(4) .
C52 N11 C56 C57 59.7(4) .
C48 N11 C56 C57 179.3(3) .
N11 C56 C57 C58 -164.1(5) .
C56 C57 C58 C59 165.0(6) .
C72 N12 C60 C61 61.6(4) .
C68 N12 C60 C61 -178.3(3) .
C64 N12 C60 C61 -58.0(4) .
N12 C60 C61 C62 179.8(3) .
C60 C61 C62 C63 -177.2(4) .
C72 N12 C64 C65 177.8(3) .
C68 N12 C64 C65 57.0(4) .
C60 N12 C64 C65 -60.9(4) .
N12 C64 C65 C66 176.9(3) .
C64 C65 C66 C67 177.5(4) .
C72 N12 C68 C69 -61.2(4) .
C64 N12 C68 C69 58.1(4) .
C60 N12 C68 C69 178.5(3) .
N12 C68 C69 C70 -174.0(3) .
C68 C69 C70 C71 -177.3(3) .
C68 N12 C72 C73 -61.9(4) .
C64 N12 C72 C73 177.1(3) .
C60 N12 C72 C73 55.8(4) .
N12 C72 C73 C74 177.5(3) .
C72 C73 C74 C75 176.5(4) .
